data_7117792
loop_
_publ_author_name
'Evans, J.S.O.'
'Brogden, E.R.'
'Cordiner, R.L.'
'Thompson, A.L.'

_publ_section_title
;
 Synthesis and characterisation of the new oxyselenide Bi2 Y O4 Cu2 Se2
;
_journal_name_full 'Chemical Communications'
_journal_page_first 912
_journal_page_last 913
_journal_volume 2002
_journal_year 2002
_chemical_formula_sum 'Bi2 Cu2 O4 Se2 Y'
_chemical_name_systematic 'Bi2 Y Cu2 O4 Se2'
_space_group_IT_number 139
_symmetry_space_group_name_Hall '-I 4 2'
_symmetry_space_group_name_H-M 'I 4/m m m'
_cell_angle_alpha 90
_cell_angle_beta 90
_cell_angle_gamma 90
_cell_formula_units_Z 2
_cell_length_a 3.86463
_cell_length_b 3.86463
_cell_length_c 24.428
_cell_volume 364.841
_citation_journal_id_ASTM CHCOFS
_cod_data_source_file Evans_CHCOFS_2002_668.cif
_cod_data_source_block Bi2Cu2O4Se2Y1
_cod_original_cell_volume 364.8411
_cod_original_formula_sum 'Bi2 Cu2 O4 Se2 Y1'
_cod_database_code 7117792

loop_
_symmetry_equiv_pos_as_xyz
x,y,z
-y,x,z
-x,-y,z
y,-x,z
x,-y,-z
y,x,-z
-x,y,-z
-y,-x,-z
-x,-y,-z
y,-x,-z
x,y,-z
-y,x,-z
-x,y,z
-y,-x,z
x,-y,z
y,x,z
x+1/2,y+1/2,z+1/2
-y+1/2,x+1/2,z+1/2
-x+1/2,-y+1/2,z+1/2
y+1/2,-x+1/2,z+1/2
x+1/2,-y+1/2,-z+1/2
y+1/2,x+1/2,-z+1/2
-x+1/2,y+1/2,-z+1/2
-y+1/2,-x+1/2,-z+1/2
-x+1/2,-y+1/2,-z+1/2
y+1/2,-x+1/2,-z+1/2
x+1/2,y+1/2,-z+1/2
-y+1/2,x+1/2,-z+1/2
-x+1/2,y+1/2,z+1/2
-y+1/2,-x+1/2,z+1/2
x+1/2,-y+1/2,z+1/2
y+1/2,x+1/2,z+1/2

loop_
_atom_site_label
_atom_site_type_symbol
_atom_site_fract_x
_atom_site_fract_y
_atom_site_fract_z
_atom_site_occupancy
_atom_site_U_iso_or_equiv
O1 O-2 0 0.5 0.94322 1 0.0
Bi1 Bi+3 0.5 0.5 0.89748 1 0.0
Se1 Se-2 0.5 0.5 0.31254 1 0.0
Y1 Y+3 0.5 0.5 0.5 1 0.0
Cu1 Cu+1 0 0.5 0.25 1 0.0
